data_7207788
loop_
_publ_author_name
'Gong, Yun'
'Wu, Tao'
'Lin, JianHua'

_publ_section_title
;
 Metal--organic frameworks based on naphthalene-1,5-diyldioxy-di-acetate:
 structures, topologies, photoluminescence and photocatalytic properties
;
_journal_issue 10
_journal_name_full CrystEngComm
_journal_page_first 3727
_journal_paper_doi 10.1039/c2ce06529k
_journal_volume 14
_journal_year 2012
_chemical_formula_sum 'C17 H17 Mn N O7'
_chemical_formula_weight 402.26
_chemical_name_systematic
;
?
;
_space_group_IT_number 15
_symmetry_cell_setting monoclinic
_symmetry_space_group_name_Hall '-C 2yc'
_symmetry_space_group_name_H-M 'C 1 2/c 1'
_atom_sites_solution_hydrogens geom
_atom_sites_solution_primary direct
_atom_sites_solution_secondary difmap
_audit_creation_method SHELXL-97
_cell_angle_alpha 90.00
_cell_angle_beta 92.186(2)
_cell_angle_gamma 90.00
_cell_formula_units_Z 8
_cell_length_a 12.8267(3)
_cell_length_b 28.9972(8)
_cell_length_c 9.5316(3)
_cell_measurement_reflns_used 4706
_cell_measurement_temperature 293(2)
_cell_measurement_theta_max 28.7414
_cell_measurement_theta_min 2.5534
_cell_volume 3542.59(17)
_computing_cell_refinement 'SAINT (Siemens, 1996)'
_computing_data_collection 'SMART (Siemens, 1996)'
_computing_data_reduction 'SAINT (Siemens, 1996)'
_computing_molecular_graphics 'SHELXTL (Sheldrick, 1997)'
_computing_publication_material 'SHELXTL (Sheldrick, 1997)'
_computing_structure_refinement 'SHELXL97 (Sheldrick, 2008)'
_computing_structure_solution 'SHELXS97 (Sheldrick, 2008)'
_diffrn_ambient_temperature 293(2)
_diffrn_measured_fraction_theta_full 0.999
_diffrn_measured_fraction_theta_max 0.999
_diffrn_measurement_device_type 'Oxford XCaliburE'
_diffrn_measurement_method '\w scans'
_diffrn_radiation_monochromator graphite
_diffrn_radiation_source 'fine-focus sealed tube'
_diffrn_radiation_type MoK\a
_diffrn_radiation_wavelength 0.71073
_diffrn_reflns_av_R_equivalents 0.0228
_diffrn_reflns_av_sigmaI/netI 0.0328
_diffrn_reflns_limit_h_max 14
_diffrn_reflns_limit_h_min -15
_diffrn_reflns_limit_k_max 28
_diffrn_reflns_limit_k_min -34
_diffrn_reflns_limit_l_max 11
_diffrn_reflns_limit_l_min -10
_diffrn_reflns_number 7408
_diffrn_reflns_theta_full 25.01
_diffrn_reflns_theta_max 25.01
_diffrn_reflns_theta_min 2.56
_exptl_absorpt_coefficient_mu 0.784
_exptl_absorpt_correction_T_max 1.00000
_exptl_absorpt_correction_T_min 0.68443
_exptl_absorpt_correction_type multi-scan
_exptl_absorpt_process_details 'SADABS (Sheldrick, 1996)'
_exptl_crystal_colour brown
_exptl_crystal_density_diffrn 1.508
_exptl_crystal_density_method 'not measured'
_exptl_crystal_description Block
_exptl_crystal_F_000 1656
_exptl_crystal_size_max 0.20
_exptl_crystal_size_mid 0.20
_exptl_crystal_size_min 0.15
_refine_diff_density_max 0.515
_refine_diff_density_min -0.348
_refine_diff_density_rms 0.075
_refine_ls_extinction_method none
_refine_ls_goodness_of_fit_ref 0.993
_refine_ls_hydrogen_treatment none
_refine_ls_matrix_type full
_refine_ls_number_parameters 237
_refine_ls_number_reflns 3131
_refine_ls_number_restraints 0
_refine_ls_restrained_S_all 0.993
_refine_ls_R_factor_all 0.0491
_refine_ls_R_factor_gt 0.0366
_refine_ls_shift/su_max 0.000
_refine_ls_shift/su_mean 0.000
_refine_ls_structure_factor_coef Fsqd
_refine_ls_weighting_details 'calc w=1/[\s^2^(Fo^2^)+(0.0723P)^2^+0.0000P] where P=(Fo^2^+2Fc^2^)/3'
_refine_ls_weighting_scheme calc
_refine_ls_wR_factor_gt 0.0995
_refine_ls_wR_factor_ref 0.1042
_reflns_number_gt 2459
_reflns_number_total 3131
_reflns_threshold_expression >2sigma(I)
_cod_data_source_file c2ce06529k.txt
_cod_data_source_block 0922
_cod_depositor_comments
;
The following automatic conversions were performed:

'_symmetry_cell_setting' value 'Monoclinic' changed to 'monoclinic'
according to /home/saulius/struct/CIF-dictionaries/cif_core.dic
dictionary named 'cif_core.dic' version 2.4.1 from 2010-06-29.

Automatic conversion script
Id: cif_fix_values 1715 2011-07-08 13:25:40Z adriana 
;
_cod_original_sg_symbol_H-M C2/c
_cod_database_code 7207788

loop_
_symmetry_equiv_pos_as_xyz
'x, y, z'
'-x, y, -z+1/2'
'x+1/2, y+1/2, z'
'-x+1/2, y+1/2, -z+1/2'
'-x, -y, -z'
'x, -y, z-1/2'
'-x+1/2, -y+1/2, -z'
'x+1/2, -y+1/2, z-1/2'

loop_
_atom_site_label
_atom_site_type_symbol
_atom_site_fract_x
_atom_site_fract_y
_atom_site_fract_z
_atom_site_U_iso_or_equiv
_atom_site_adp_type
_atom_site_occupancy
_atom_site_symmetry_multiplicity
_atom_site_calc_flag
_atom_site_refinement_flags
Mn1 Mn 1.0000 0.5000 0.5000 0.02142(16) Uani 1 2 d S
Mn2 Mn 1.0000 0.406197(17) 0.2500 0.02586(17) Uani 1 2 d S
O1 O 0.95620(15) 0.56311(6) 0.40781(18) 0.0396(5) Uani 1 1 d .
O3 O 0.86120(13) 0.50201(6) 0.62811(17) 0.0291(4) Uani 1 1 d .
O4 O 0.66728(13) 0.48167(7) 0.71805(18) 0.0377(5) Uani 1 1 d .
C14 C 0.7409(2) 0.50272(10) 0.8131(3) 0.0357(7) Uani 1 1 d .
H14A H 0.7541 0.4821 0.8920 0.043 Uiso 1 1 calc R
H14B H 0.7107 0.5308 0.8492 0.043 Uiso 1 1 calc R
O5 O 0.90594(12) 0.46287(6) 0.33097(15) 0.0249(4) Uani 1 1 d .
O7 O 1.11008(14) 0.39393(6) 0.42265(18) 0.0361(4) Uani 1 1 d .
O2 O 0.77637(18) 0.65682(7) 0.3762(2) 0.0557(6) Uani 1 1 d .
O6 O 0.89842(17) 0.35642(7) 0.3587(2) 0.0522(6) Uani 1 1 d .
C8 C 0.61125(18) 0.50975(9) 0.6290(3) 0.0295(6) Uani 1 1 d .
C7 C 0.9020(2) 0.59523(8) 0.4518(3) 0.0332(6) Uani 1 1 d .
C11 C 0.53120(18) 0.48682(9) 0.5479(3) 0.0281(6) Uani 1 1 d .
C13 C 0.84414(17) 0.51448(8) 0.7488(2) 0.0230(5) Uani 1 1 d .
C9 C 0.6284(2) 0.55586(10) 0.6117(3) 0.0379(7) Uani 1 1 d .
H9 H 0.6817 0.5705 0.6634 0.045 Uiso 1 1 calc R
C12 C 0.5126(2) 0.43927(10) 0.5622(3) 0.0386(6) Uani 1 1 d .
H12 H 0.5534 0.4218 0.6248 0.046 Uiso 1 1 calc R
C10 C 0.5660(2) 0.58098(10) 0.5168(3) 0.0454(7) Uani 1 1 d .
H10 H 0.5781 0.6124 0.5067 0.055 Uiso 1 1 calc R
C2 C 0.7349(2) 0.72963(9) 0.4658(3) 0.0420(7) Uani 1 1 d .
C6 C 0.8474(3) 0.62237(11) 0.3364(3) 0.0567(9) Uani 1 1 d .
H6A H 0.9003 0.6370 0.2814 0.068 Uiso 1 1 calc R
H6B H 0.8101 0.6008 0.2752 0.068 Uiso 1 1 calc R
C1 C 0.8141(2) 0.69633(10) 0.4368(3) 0.0436(7) Uani 1 1 d .
C5 C 0.9161(2) 0.70481(10) 0.4728(4) 0.0534(9) Uani 1 1 d .
H5 H 0.9673 0.6835 0.4510 0.064 Uiso 1 1 calc R
C15 C 0.8156(3) 0.34069(12) 0.3108(4) 0.0603(9) Uani 1 1 d .
H15 H 0.8100 0.3371 0.2138 0.072 Uiso 1 1 calc R
C3 C 0.6285(2) 0.72171(10) 0.4255(4) 0.0537(8) Uani 1 1 d .
H3 H 0.6086 0.6948 0.3785 0.064 Uiso 1 1 calc R
C4 C 0.5565(2) 0.75398(11) 0.4568(4) 0.0594(9) Uani 1 1 d .
H4 H 0.4868 0.7487 0.4310 0.071 Uiso 1 1 calc R
N1 N 0.7357(2) 0.32866(14) 0.3796(3) 0.0814(11) Uani 1 1 d .
C17 C 0.6388(4) 0.3129(2) 0.3153(5) 0.141(3) Uani 1 1 d .
H17A H 0.5907 0.3059 0.3870 0.211 Uiso 1 1 calc R
H17B H 0.6511 0.2858 0.2608 0.211 Uiso 1 1 calc R
H17C H 0.6100 0.3367 0.2553 0.211 Uiso 1 1 calc R
C16 C 0.7368(6) 0.3356(5) 0.5254(6) 0.289(8) Uani 1 1 d .
H16A H 0.6722 0.3249 0.5615 0.434 Uiso 1 1 calc R
H16B H 0.7451 0.3678 0.5455 0.434 Uiso 1 1 calc R
H16C H 0.7937 0.3187 0.5689 0.434 Uiso 1 1 calc R

loop_
_atom_site_aniso_label
_atom_site_aniso_U_11
_atom_site_aniso_U_22
_atom_site_aniso_U_33
_atom_site_aniso_U_23
_atom_site_aniso_U_13
_atom_site_aniso_U_12
Mn1 0.0176(3) 0.0268(3) 0.0194(3) -0.0026(2) -0.0048(2) 0.0048(2)
Mn2 0.0254(3) 0.0261(3) 0.0259(3) 0.000 -0.0021(2) 0.000
O1 0.0504(12) 0.0358(10) 0.0325(10) 0.0035(8) 0.0003(9) 0.0184(9)
O3 0.0203(9) 0.0447(11) 0.0223(10) -0.0054(7) 0.0000(7) -0.0002(7)
O4 0.0202(9) 0.0543(12) 0.0380(11) 0.0034(9) -0.0086(8) -0.0103(9)
C14 0.0197(13) 0.0618(18) 0.0252(14) -0.0012(12) -0.0028(11) -0.0093(12)
O5 0.0208(8) 0.0331(9) 0.0203(8) -0.0026(7) -0.0058(7) 0.0040(7)
O7 0.0438(11) 0.0359(10) 0.0280(10) -0.0005(8) -0.0059(8) 0.0080(9)
O2 0.0596(15) 0.0394(12) 0.0665(14) 0.0012(10) -0.0178(11) 0.0223(11)
O6 0.0477(13) 0.0554(13) 0.0528(13) 0.0186(10) -0.0093(10) -0.0163(11)
C8 0.0152(12) 0.0484(16) 0.0248(14) -0.0008(11) -0.0013(10) -0.0028(11)
C7 0.0367(15) 0.0303(14) 0.0321(15) 0.0038(11) -0.0074(12) 0.0041(12)
C11 0.0160(12) 0.0424(15) 0.0260(13) -0.0031(10) 0.0010(10) -0.0042(10)
C13 0.0155(11) 0.0299(13) 0.0231(13) 0.0062(10) -0.0040(10) 0.0009(10)
C9 0.0261(14) 0.0475(17) 0.0393(16) -0.0082(13) -0.0086(12) -0.0107(12)
C12 0.0285(15) 0.0435(16) 0.0431(16) 0.0022(13) -0.0064(12) -0.0016(12)
C10 0.0389(17) 0.0367(16) 0.060(2) -0.0019(14) -0.0101(14) -0.0101(13)
C2 0.0386(16) 0.0344(14) 0.0528(18) 0.0176(13) -0.0025(13) 0.0092(13)
C6 0.080(2) 0.0500(19) 0.0393(17) 0.0004(14) -0.0152(16) 0.0306(18)
C1 0.0448(18) 0.0371(16) 0.0484(18) 0.0141(13) -0.0054(14) 0.0134(14)
C5 0.0412(18) 0.0411(18) 0.078(2) 0.0191(16) 0.0094(16) 0.0167(15)
C15 0.065(2) 0.070(2) 0.0462(19) 0.0056(17) 0.0008(17) -0.0224(19)
C3 0.0443(19) 0.0375(17) 0.078(2) 0.0149(15) -0.0105(16) 0.0038(15)
C4 0.0331(17) 0.0439(19) 0.101(3) 0.0223(18) -0.0038(17) 0.0038(14)
N1 0.0480(18) 0.152(3) 0.0445(18) -0.0071(19) 0.0073(14) -0.027(2)
C17 0.077(3) 0.263(8) 0.082(3) -0.004(4) 0.001(3) -0.078(4)
C16 0.126(6) 0.67(2) 0.074(4) -0.085(8) 0.019(4) -0.143(10)

loop_
_atom_type_symbol
_atom_type_description
_atom_type_scat_dispersion_real
_atom_type_scat_dispersion_imag
_atom_type_scat_source
C C 0.0033 0.0016 'International Tables Vol C Tables 4.2.6.8 and 6.1.1.4'
H H 0.0000 0.0000 'International Tables Vol C Tables 4.2.6.8 and 6.1.1.4'
O O 0.0106 0.0060 'International Tables Vol C Tables 4.2.6.8 and 6.1.1.4'
Mn Mn 0.3368 0.7283 'International Tables Vol C Tables 4.2.6.8 and 6.1.1.4'
N N 0.0061 0.0033 'International Tables Vol C Tables 4.2.6.8 and 6.1.1.4'

loop_
_geom_angle_atom_site_label_1
_geom_angle_atom_site_label_2
_geom_angle_atom_site_label_3
_geom_angle
_geom_angle_site_symmetry_1
_geom_angle_site_symmetry_3
O1 Mn1 O1 180.00(5) . 5_766
O1 Mn1 O3 90.00(7) . 5_766
O1 Mn1 O3 90.00(7) 5_766 5_766
O1 Mn1 O3 90.00(7) . .
O1 Mn1 O3 90.00(7) 5_766 .
O3 Mn1 O3 180.0 5_766 .
O1 Mn1 O5 90.58(6) . 5_766
O1 Mn1 O5 89.42(7) 5_766 5_766
O3 Mn1 O5 89.25(6) 5_766 5_766
O3 Mn1 O5 90.75(6) . 5_766
O1 Mn1 O5 89.42(7) . .
O1 Mn1 O5 90.58(7) 5_766 .
O3 Mn1 O5 90.75(6) 5_766 .
O3 Mn1 O5 89.25(6) . .
O5 Mn1 O5 180.00(7) 5_766 .
O7 Mn2 O7 161.02(10) 2_755 .
O7 Mn2 O5 101.99(6) 2_755 2_755
O7 Mn2 O5 92.24(6) . 2_755
O7 Mn2 O5 92.24(6) 2_755 .
O7 Mn2 O5 101.99(6) . .
O5 Mn2 O5 83.11(8) 2_755 .
O7 Mn2 O6 82.56(7) 2_755 .
O7 Mn2 O6 85.16(7) . .
O5 Mn2 O6 171.01(7) 2_755 .
O5 Mn2 O6 89.00(7) . .
O7 Mn2 O6 85.16(7) 2_755 2_755
O7 Mn2 O6 82.56(7) . 2_755
O5 Mn2 O6 89.00(7) 2_755 2_755
O5 Mn2 O6 171.01(7) . 2_755
O6 Mn2 O6 99.18(12) . 2_755
C7 O1 Mn1 130.98(16) . .
C13 O3 Mn1 134.61(16) . .
C8 O4 C14 117.6(2) . .
O4 C14 C13 114.0(2) . .
O4 C14 H14A 108.7 . .
C13 C14 H14A 108.7 . .
O4 C14 H14B 108.7 . .
C13 C14 H14B 108.7 . .
H14A C14 H14B 107.6 . .
C13 O5 Mn2 120.46(14) 6_565 .
C13 O5 Mn1 119.79(14) 6_565 .
Mn2 O5 Mn1 108.84(6) . .
C7 O7 Mn2 125.91(17) 5_766 .
C1 O2 C6 119.0(3) . .
C15 O6 Mn2 125.5(2) . .
O4 C8 C9 125.3(2) . .
O4 C8 C11 114.3(2) . .
C9 C8 C11 120.4(2) . .
O1 C7 O7 126.9(2) . 5_766
O1 C7 C6 113.3(2) . .
O7 C7 C6 119.8(2) 5_766 .
C12 C11 C11 119.9(3) . 5_666
C12 C11 C8 121.7(2) . .
C11 C11 C8 118.4(3) 5_666 .
O3 C13 O5 126.5(2) . 6_566
O3 C13 C14 119.9(2) . .
O5 C13 C14 113.5(2) 6_566 .
C8 C9 C10 120.0(3) . .
C8 C9 H9 120.0 . .
C10 C9 H9 120.0 . .
C10 C12 C11 119.5(3) 5_666 .
C10 C12 H12 120.3 5_666 .
C11 C12 H12 120.3 . .
C12 C10 C9 121.8(3) 5_666 .
C12 C10 H10 119.1 5_666 .
C9 C10 H10 119.1 . .
C2 C2 C3 120.5(3) 7_666 .
C2 C2 C1 118.3(3) 7_666 .
C3 C2 C1 121.2(3) . .
O2 C6 C7 117.4(2) . .
O2 C6 H6A 108.0 . .
C7 C6 H6A 108.0 . .
O2 C6 H6B 108.0 . .
C7 C6 H6B 108.0 . .
H6A C6 H6B 107.2 . .
C5 C1 O2 125.5(3) . .
C5 C1 C2 120.6(3) . .
O2 C1 C2 113.9(3) . .
C1 C5 C4 119.5(3) . 7_666
C1 C5 H5 120.2 . .
C4 C5 H5 120.2 7_666 .
O6 C15 N1 127.3(3) . .
O6 C15 H15 116.4 . .
N1 C15 H15 116.4 . .
C4 C3 C2 118.9(3) . .
C4 C3 H3 120.5 . .
C2 C3 H3 120.5 . .
C3 C4 C5 122.0(3) . 7_666
C3 C4 H4 119.0 . .
C5 C4 H4 119.0 7_666 .
C15 N1 C16 119.3(4) . .
C15 N1 C17 124.1(3) . .
C16 N1 C17 116.3(4) . .
N1 C17 H17A 109.5 . .
N1 C17 H17B 109.5 . .
H17A C17 H17B 109.5 . .
N1 C17 H17C 109.5 . .
H17A C17 H17C 109.5 . .
H17B C17 H17C 109.5 . .
N1 C16 H16A 109.5 . .
N1 C16 H16B 109.5 . .
H16A C16 H16B 109.5 . .
N1 C16 H16C 109.5 . .
H16A C16 H16C 109.5 . .
H16B C16 H16C 109.5 . .

loop_
_geom_bond_atom_site_label_1
_geom_bond_atom_site_label_2
_geom_bond_distance
_geom_bond_site_symmetry_2
Mn1 O1 2.0975(17) .
Mn1 O1 2.0975(17) 5_766
Mn1 O3 2.1976(16) 5_766
Mn1 O3 2.1976(16) .
Mn1 O5 2.2500(15) 5_766
Mn1 O5 2.2500(15) .
Mn2 O7 2.1566(17) 2_755
Mn2 O7 2.1566(17) .
Mn2 O5 2.1960(16) 2_755
Mn2 O5 2.1960(16) .
Mn2 O6 2.227(2) .
Mn2 O6 2.227(2) 2_755
O1 C7 1.245(3) .
O3 C13 1.234(3) .
O4 C8 1.361(3) .
O4 C14 1.421(3) .
C14 C13 1.519(3) .
C14 H14A 0.9700 .
C14 H14B 0.9700 .
O5 C13 1.275(3) 6_565
O7 C7 1.252(3) 5_766
O2 C1 1.363(4) .
O2 C6 1.414(4) .
O6 C15 1.228(4) .
C8 C9 1.366(4) .
C8 C11 1.426(3) .
C7 O7 1.252(3) 5_766
C7 C6 1.503(4) .
C11 C12 1.407(4) .
C11 C11 1.415(5) 5_666
C13 O5 1.275(3) 6_566
C9 C10 1.390(4) .
C9 H9 0.9300 .
C12 C10 1.367(4) 5_666
C12 H12 0.9300 .
C10 C12 1.367(4) 5_666
C10 H10 0.9300 .
C2 C2 1.396(6) 7_666
C2 C3 1.423(4) .
C2 C1 1.436(4) .
C6 H6A 0.9700 .
C6 H6B 0.9700 .
C1 C5 1.362(4) .
C5 C4 1.409(5) 7_666
C5 H5 0.9300 .
C15 N1 1.286(4) .
C15 H15 0.9300 .
C3 C4 1.356(4) .
C3 H3 0.9300 .
C4 C5 1.409(5) 7_666
C4 H4 0.9300 .
N1 C16 1.403(6) .
N1 C17 1.439(5) .
C17 H17A 0.9600 .
C17 H17B 0.9600 .
C17 H17C 0.9600 .
C16 H16A 0.9600 .
C16 H16B 0.9600 .
C16 H16C 0.9600 .
